data_7057717
loop_
_publ_author_name
'Guo, Lihua'
'Zhang, Hairong'
'Tian, Meng'
'Tian, Zhenzhen'
'Xu, Yanjian'
'Yang, Yuliang'
'Peng, Hongwei'
'Liu, Peng'
'Liu, Zhe'

_publ_section_title
;
 Electronic effects on reactivity and anticancer activity by half-sandwich
 N,N-chelated iridium(iii) complexes
;
_journal_issue 19
_journal_name_full 'New Journal of Chemistry'
_journal_page_first 16183
_journal_paper_doi 10.1039/C8NJ03360A
_journal_volume 42
_journal_year 2018
_chemical_formula_sum 'C31.5 H29 Cl3 F6 Ir N2 O0.5 P'
_chemical_formula_weight 887.09
_space_group_IT_number 2
_space_group_name_Hall '-P 1'
_space_group_name_H-M_alt 'P -1'
_symmetry_cell_setting triclinic
_symmetry_space_group_name_Hall '-P 1'
_symmetry_space_group_name_H-M 'P -1'
_atom_sites_solution_hydrogens geom
_atom_sites_solution_primary direct
_atom_sites_solution_secondary difmap
_audit_creation_method SHELXL-97
_audit_update_record
;
2018-04-14 deposited with the CCDC.
2018-09-04 downloaded from the CCDC.
;
_cell_angle_alpha 93.0900(10)
_cell_angle_beta 109.773(2)
_cell_angle_gamma 90.7840(10)
_cell_formula_units_Z 2
_cell_length_a 10.9410(8)
_cell_length_b 11.1991(9)
_cell_length_c 14.9659(11)
_cell_measurement_reflns_used 4848
_cell_measurement_temperature 298(2)
_cell_measurement_theta_max 27.537
_cell_measurement_theta_min 2.734
_cell_volume 1722.1(2)
_computing_cell_refinement 'Bruker SMART'
_computing_data_collection 'Bruker SMART'
_computing_data_reduction 'Bruker SHELXTL'
_computing_molecular_graphics 'Bruker SHELXTL'
_computing_publication_material 'Bruker SHELXTL'
_computing_structure_refinement 'SHELXL-97 (Sheldrick, 1997)'
_computing_structure_solution 'SHELXS-97 (Sheldrick, 1990)'
_diffrn_ambient_temperature 298(2)
_diffrn_measured_fraction_theta_full 0.986
_diffrn_measured_fraction_theta_max 0.986
_diffrn_measurement_device_type 'CCD area detector'
_diffrn_measurement_method 'phi and omega scans'
_diffrn_radiation_monochromator graphite
_diffrn_radiation_source 'fine-focus sealed tube'
_diffrn_radiation_type MoK\a
_diffrn_radiation_wavelength 0.71073
_diffrn_reflns_av_R_equivalents 0.0383
_diffrn_reflns_av_sigmaI/netI 0.0497
_diffrn_reflns_limit_h_max 12
_diffrn_reflns_limit_h_min -13
_diffrn_reflns_limit_k_max 13
_diffrn_reflns_limit_k_min -10
_diffrn_reflns_limit_l_max 17
_diffrn_reflns_limit_l_min -17
_diffrn_reflns_number 8782
_diffrn_reflns_theta_full 25.02
_diffrn_reflns_theta_max 25.02
_diffrn_reflns_theta_min 2.26
_exptl_absorpt_coefficient_mu 4.214
_exptl_absorpt_correction_T_max 0.5175
_exptl_absorpt_correction_T_min 0.2420
_exptl_absorpt_correction_type multi-scan
_exptl_absorpt_process_details sadabs
_exptl_crystal_colour red
_exptl_crystal_density_diffrn 1.711
_exptl_crystal_density_method 'not measured'
_exptl_crystal_description block
_exptl_crystal_F_000 866
_exptl_crystal_size_max 0.47
_exptl_crystal_size_mid 0.20
_exptl_crystal_size_min 0.18
_refine_diff_density_max 1.240
_refine_diff_density_min -1.329
_refine_diff_density_rms 0.127
_refine_ls_extinction_method none
_refine_ls_goodness_of_fit_ref 1.024
_refine_ls_hydrogen_treatment mixed
_refine_ls_matrix_type full
_refine_ls_number_parameters 457
_refine_ls_number_reflns 5992
_refine_ls_number_restraints 0
_refine_ls_restrained_S_all 1.024
_refine_ls_R_factor_all 0.0506
_refine_ls_R_factor_gt 0.0415
_refine_ls_shift/su_max 0.001
_refine_ls_shift/su_mean 0.000
_refine_ls_structure_factor_coef Fsqd
_refine_ls_weighting_details 'calc w=1/[\s^2^(Fo^2^)+(0.0727P)^2^+0.0000P] where P=(Fo^2^+2Fc^2^)/3'
_refine_ls_weighting_scheme calc
_refine_ls_wR_factor_gt 0.1097
_refine_ls_wR_factor_ref 0.1131
_reflns_number_gt 5096
_reflns_number_total 5992
_reflns_threshold_expression >2sigma(I)
_cod_data_source_file c8nj03360a2.cif
_cod_data_source_block 180304d
_cod_depositor_comments
;
The following automatic conversions were performed:

'_symmetry_cell_setting' value 'Triclinic' changed to 'triclinic'
according to
/home/data/users/saulius/crontab/automatic-downloads/rss-feeds/RSC/lib/dictionaries/cif_core.dic
dictionary named 'cif_core.dic' version 2.4.2 from 2011-04-26.

Automatic conversion script
Id: cif_fix_values 4973 2017-02-22 13:04:09Z antanas 

 Adding full bibliography for 7057716--7057718.cif.
;
_cod_original_sg_symbol_H-M P-1
_cod_original_formula_sum 'C31.50 H29 Cl3 F6 Ir N2 O0.50 P'
_cod_database_code 7057717

loop_
_symmetry_equiv_pos_as_xyz
'x, y, z'
'-x, -y, -z'

loop_
_atom_site_label
_atom_site_type_symbol
_atom_site_fract_x
_atom_site_fract_y
_atom_site_fract_z
_atom_site_U_iso_or_equiv
_atom_site_adp_type
_atom_site_occupancy
_atom_site_symmetry_multiplicity
_atom_site_calc_flag
_atom_site_refinement_flags
_atom_site_disorder_assembly
_atom_site_disorder_group
Ir1 Ir 0.52719(2) 0.21384(2) 0.301586(16) 0.04091(12) Uani 1 1 d . . .
Cl1 Cl 0.92070(19) -0.1218(2) 0.61451(15) 0.0715(6) Uani 1 1 d . . .
Cl2 Cl 0.2164(2) -0.29242(19) 0.30077(18) 0.0729(6) Uani 1 1 d . . .
Cl3 Cl 0.4708(2) 0.29458(17) 0.43268(13) 0.0591(5) Uani 1 1 d . . .
O1 O 0.080(2) 0.556(2) 0.4491(16) 0.171(8) Uani 0.50 1 d P . .
H1A H 0.0243 0.5653 0.3974 0.205 Uiso 0.25 1 calc PR A 1
H1B H 0.0309 0.5312 0.4783 0.205 Uiso 0.25 1 d PR A 2
F1 F 0.2691(8) 0.3317(6) 0.8134(5) 0.137(3) Uani 1 1 d . B .
F2 F 0.1773(7) 0.0909(5) 0.6884(4) 0.110(2) Uani 1 1 d . B .
F3 F 0.121(2) 0.2703(14) 0.6658(14) 0.128(11) Uani 0.57(4) 1 d P B 1
F4 F 0.328(2) 0.2445(17) 0.7106(16) 0.117(9) Uani 0.57(4) 1 d P B 1
F5 F 0.107(2) 0.1760(18) 0.7875(16) 0.136(9) Uani 0.57(4) 1 d P B 1
F6 F 0.315(2) 0.1522(13) 0.8375(13) 0.131(13) Uani 0.57(4) 1 d P B 1
F3' F 0.240(4) 0.2680(17) 0.6620(15) 0.116(11) Uani 0.43(4) 1 d P B 2
F4' F 0.096(2) 0.276(2) 0.733(3) 0.130(12) Uani 0.43(4) 1 d P B 2
F5' F 0.211(3) 0.1578(16) 0.8391(14) 0.112(12) Uani 0.43(4) 1 d P B 2
F6' F 0.3546(16) 0.1511(19) 0.768(2) 0.109(10) Uani 0.43(4) 1 d P B 2
N1 N 0.6609(5) 0.1113(5) 0.4024(4) 0.0426(12) Uani 1 1 d . . .
N2 N 0.4187(5) 0.0594(5) 0.3046(4) 0.0427(12) Uani 1 1 d . . .
P1 P 0.2204(2) 0.21118(18) 0.75151(14) 0.0563(5) Uani 1 1 d . . .
C1 C 0.7797(6) 0.1515(7) 0.4581(5) 0.0523(18) Uani 1 1 d . . .
H1 H 0.8067 0.2287 0.4517 0.063 Uiso 1 1 calc R . .
C2 C 0.8634(7) 0.0834(7) 0.5244(5) 0.0532(18) Uani 1 1 d . . .
H2 H 0.9458 0.1128 0.5617 0.064 Uiso 1 1 calc R . .
C3 C 0.8205(6) -0.0305(7) 0.5335(5) 0.0480(16) Uani 1 1 d . . .
C4 C 0.6968(6) -0.0730(6) 0.4792(5) 0.0435(15) Uani 1 1 d . . .
H4 H 0.6674 -0.1493 0.4857 0.052 Uiso 1 1 calc R . .
C5 C 0.6181(6) 0.0021(6) 0.4148(4) 0.0407(14) Uani 1 1 d . . .
C6 C 0.4836(6) -0.0310(5) 0.3563(4) 0.0362(13) Uani 1 1 d . . .
C7 C 0.4249(7) -0.1401(6) 0.3556(4) 0.0449(15) Uani 1 1 d . . .
H7 H 0.4720 -0.2015 0.3894 0.054 Uiso 1 1 calc R . .
C8 C 0.2937(7) -0.1568(6) 0.3034(5) 0.0479(16) Uani 1 1 d . . .
C9 C 0.2255(7) -0.0648(7) 0.2531(5) 0.0507(17) Uani 1 1 d . . .
H9 H 0.1370 -0.0737 0.2190 0.061 Uiso 1 1 calc R . .
C10 C 0.2932(7) 0.0404(7) 0.2550(5) 0.0500(17) Uani 1 1 d . . .
H10 H 0.2485 0.1018 0.2197 0.060 Uiso 1 1 calc R . .
C11 C 0.4191(7) 0.3038(6) 0.1754(5) 0.0440(15) Uani 1 1 d . . .
C12 C 0.4903(6) 0.2059(6) 0.1505(5) 0.0442(15) Uani 1 1 d . . .
C13 C 0.6259(7) 0.2297(6) 0.1983(5) 0.0478(16) Uani 1 1 d . . .
C14 C 0.6414(6) 0.3395(6) 0.2540(5) 0.0458(16) Uani 1 1 d . . .
C15 C 0.5145(7) 0.3891(6) 0.2397(5) 0.0475(16) Uani 1 1 d . . .
C16 C 0.2763(6) 0.3188(6) 0.1383(5) 0.0422(15) Uani 1 1 d . . .
C17 C 0.2109(7) 0.3081(6) 0.0407(5) 0.0488(16) Uani 1 1 d . . .
H17 H 0.2568 0.2933 -0.0006 0.059 Uiso 1 1 calc R . .
C18 C 0.0798(7) 0.3193(7) 0.0056(5) 0.0521(17) Uani 1 1 d . . .
H18 H 0.0376 0.3114 -0.0599 0.063 Uiso 1 1 calc R . .
C19 C 0.0071(6) 0.3423(6) 0.0643(4) 0.0455(15) Uani 1 1 d . . .
C20 C 0.0739(7) 0.3564(6) 0.1611(5) 0.0505(17) Uani 1 1 d . . .
H20 H 0.0287 0.3746 0.2024 0.061 Uiso 1 1 calc R . .
C21 C 0.2068(7) 0.3437(7) 0.1973(5) 0.0515(17) Uani 1 1 d . . .
H21 H 0.2496 0.3522 0.2627 0.062 Uiso 1 1 calc R . .
C22 C -0.1386(7) 0.3464(6) 0.0277(5) 0.0474(16) Uani 1 1 d . . .
C23 C -0.2108(8) 0.2705(8) -0.0478(6) 0.068(2) Uani 1 1 d . . .
H23 H -0.1683 0.2207 -0.0787 0.081 Uiso 1 1 calc R . .
C24 C -0.3450(8) 0.2666(8) -0.0786(6) 0.070(2) Uani 1 1 d . . .
H24 H -0.3922 0.2132 -0.1285 0.084 Uiso 1 1 calc R . .
C25 C -0.4073(8) 0.3415(8) -0.0355(6) 0.065(2) Uani 1 1 d . . .
H25 H -0.4976 0.3389 -0.0553 0.079 Uiso 1 1 calc R . .
C26 C -0.3370(8) 0.4213(7) 0.0377(6) 0.063(2) Uani 1 1 d . . .
H26 H -0.3806 0.4734 0.0660 0.075 Uiso 1 1 calc R . .
C27 C -0.2026(7) 0.4253(6) 0.0698(5) 0.0511(17) Uani 1 1 d . . .
H27 H -0.1559 0.4800 0.1189 0.061 Uiso 1 1 calc R . .
C28 C 0.4319(8) 0.1005(6) 0.0823(5) 0.0558(18) Uani 1 1 d . . .
H28A H 0.4330 0.1168 0.0203 0.084 Uiso 1 1 calc R . .
H28B H 0.3438 0.0861 0.0793 0.084 Uiso 1 1 calc R . .
H28C H 0.4815 0.0311 0.1037 0.084 Uiso 1 1 calc R . .
C29 C 0.7330(7) 0.1552(7) 0.1888(6) 0.061(2) Uani 1 1 d . . .
H29A H 0.7004 0.0748 0.1679 0.091 Uiso 1 1 calc R . .
H29B H 0.8014 0.1551 0.2493 0.091 Uiso 1 1 calc R . .
H29C H 0.7661 0.1877 0.1432 0.091 Uiso 1 1 calc R . .
C30 C 0.7659(8) 0.4040(8) 0.3082(6) 0.069(2) Uani 1 1 d . . .
H30A H 0.8346 0.3481 0.3248 0.104 Uiso 1 1 calc R . .
H30B H 0.7594 0.4428 0.3651 0.104 Uiso 1 1 calc R . .
H30C H 0.7844 0.4628 0.2698 0.104 Uiso 1 1 calc R . .
C31 C 0.4873(9) 0.5048(6) 0.2795(6) 0.064(2) Uani 1 1 d . . .
H31A H 0.4034 0.5300 0.2410 0.096 Uiso 1 1 calc R . .
H31B H 0.5525 0.5635 0.2802 0.096 Uiso 1 1 calc R . .
H31C H 0.4884 0.4963 0.3433 0.096 Uiso 1 1 calc R . .
C32 C 0.158(3) 0.459(2) 0.4403(16) 0.116(9) Uani 0.50 1 d P . .
H32A H 0.2474 0.4798 0.4739 0.174 Uiso 0.50 1 calc PR . .
H32B H 0.1450 0.4406 0.3743 0.174 Uiso 0.50 1 calc PR . .
H32C H 0.1328 0.3899 0.4666 0.174 Uiso 0.50 1 calc PR . .

loop_
_atom_site_aniso_label
_atom_site_aniso_U_11
_atom_site_aniso_U_22
_atom_site_aniso_U_33
_atom_site_aniso_U_23
_atom_site_aniso_U_13
_atom_site_aniso_U_12
Ir1 0.03689(17) 0.04863(17) 0.03919(17) 0.00978(11) 0.01435(11) 0.00386(11)
Cl1 0.0480(11) 0.0937(15) 0.0711(13) 0.0330(11) 0.0128(10) 0.0240(10)
Cl2 0.0642(13) 0.0626(12) 0.0911(15) 0.0021(11) 0.0264(12) -0.0164(10)
Cl3 0.0734(13) 0.0639(11) 0.0481(10) 0.0074(8) 0.0303(9) 0.0087(9)
O1 0.17(2) 0.18(2) 0.150(18) 0.025(16) 0.040(16) -0.012(18)
F1 0.180(7) 0.085(4) 0.113(5) -0.036(4) 0.012(5) -0.011(4)
F2 0.138(5) 0.088(4) 0.093(4) -0.024(3) 0.032(4) -0.031(4)
F3 0.129(16) 0.108(10) 0.101(13) 0.031(9) -0.024(13) 0.006(10)
F4 0.101(13) 0.133(16) 0.134(17) -0.019(14) 0.068(12) -0.044(13)
F5 0.103(14) 0.177(18) 0.149(16) 0.011(14) 0.071(13) -0.022(12)
F6 0.121(16) 0.102(9) 0.109(17) 0.027(9) -0.042(15) 0.000(11)
F3' 0.16(3) 0.102(12) 0.087(14) 0.015(10) 0.039(18) -0.007(16)
F4' 0.097(13) 0.136(17) 0.15(3) 0.005(17) 0.030(15) 0.033(11)
F5' 0.16(3) 0.116(13) 0.076(16) 0.015(10) 0.06(2) 0.008(17)
F6' 0.083(11) 0.122(16) 0.12(2) -0.011(14) 0.032(10) 0.022(9)
N1 0.035(3) 0.051(3) 0.044(3) 0.013(2) 0.015(2) 0.006(2)
N2 0.030(3) 0.056(3) 0.042(3) 0.012(2) 0.010(2) 0.000(2)
P1 0.0546(12) 0.0590(11) 0.0506(11) -0.0056(9) 0.0130(9) 0.0013(9)
C1 0.035(4) 0.064(4) 0.051(4) 0.007(3) 0.004(3) -0.007(3)
C2 0.036(4) 0.068(5) 0.052(4) 0.010(3) 0.009(3) 0.004(3)
C3 0.036(4) 0.070(5) 0.042(4) 0.013(3) 0.017(3) 0.015(3)
C4 0.037(4) 0.052(4) 0.049(4) 0.013(3) 0.021(3) 0.012(3)
C5 0.040(4) 0.049(4) 0.033(3) 0.004(3) 0.012(3) 0.004(3)
C6 0.036(3) 0.044(3) 0.032(3) 0.002(3) 0.017(3) 0.007(3)
C7 0.047(4) 0.050(4) 0.041(3) 0.003(3) 0.020(3) 0.006(3)
C8 0.049(4) 0.052(4) 0.047(4) -0.009(3) 0.025(3) -0.011(3)
C9 0.031(4) 0.067(5) 0.052(4) -0.001(3) 0.011(3) -0.006(3)
C10 0.040(4) 0.062(4) 0.044(4) 0.006(3) 0.008(3) 0.007(3)
C11 0.049(4) 0.050(4) 0.037(3) 0.015(3) 0.017(3) 0.010(3)
C12 0.040(4) 0.058(4) 0.041(3) 0.014(3) 0.020(3) 0.013(3)
C13 0.044(4) 0.058(4) 0.049(4) 0.021(3) 0.024(3) 0.010(3)
C14 0.038(4) 0.058(4) 0.046(4) 0.018(3) 0.018(3) 0.004(3)
C15 0.054(4) 0.048(4) 0.047(4) 0.013(3) 0.024(3) 0.012(3)
C16 0.041(4) 0.048(4) 0.041(3) 0.011(3) 0.017(3) 0.015(3)
C17 0.043(4) 0.067(4) 0.042(4) 0.010(3) 0.020(3) 0.014(3)
C18 0.057(5) 0.071(5) 0.031(3) 0.014(3) 0.017(3) 0.013(4)
C19 0.044(4) 0.054(4) 0.041(4) 0.006(3) 0.016(3) 0.015(3)
C20 0.047(4) 0.067(4) 0.043(4) -0.001(3) 0.022(3) 0.013(3)
C21 0.048(4) 0.072(5) 0.034(3) 0.001(3) 0.013(3) 0.011(3)
C22 0.043(4) 0.057(4) 0.045(4) 0.012(3) 0.016(3) 0.010(3)
C23 0.066(5) 0.084(6) 0.052(4) -0.003(4) 0.018(4) 0.017(4)
C24 0.047(5) 0.100(7) 0.054(5) -0.009(4) 0.009(4) 0.002(4)
C25 0.047(5) 0.081(6) 0.068(5) 0.019(4) 0.018(4) 0.015(4)
C26 0.056(5) 0.063(5) 0.074(5) 0.012(4) 0.026(4) 0.027(4)
C27 0.048(4) 0.050(4) 0.057(4) 0.006(3) 0.019(3) 0.011(3)
C28 0.063(5) 0.058(4) 0.048(4) -0.006(3) 0.021(4) 0.013(4)
C29 0.055(5) 0.067(5) 0.073(5) 0.019(4) 0.037(4) 0.016(4)
C30 0.058(5) 0.072(5) 0.078(6) 0.012(4) 0.024(4) -0.009(4)
C31 0.080(6) 0.048(4) 0.067(5) 0.007(4) 0.028(4) 0.005(4)
C32 0.17(3) 0.108(18) 0.090(16) -0.014(13) 0.079(17) 0.017(18)

loop_
_atom_type_symbol
_atom_type_description
_atom_type_scat_dispersion_real
_atom_type_scat_dispersion_imag
_atom_type_scat_source
C C 0.0033 0.0016 'International Tables Vol C Tables 4.2.6.8 and 6.1.1.4'
H H 0.0000 0.0000 'International Tables Vol C Tables 4.2.6.8 and 6.1.1.4'
O O 0.0106 0.0060 'International Tables Vol C Tables 4.2.6.8 and 6.1.1.4'
N N 0.0061 0.0033 'International Tables Vol C Tables 4.2.6.8 and 6.1.1.4'
F F 0.0171 0.0103 'International Tables Vol C Tables 4.2.6.8 and 6.1.1.4'
P P 0.1023 0.0942 'International Tables Vol C Tables 4.2.6.8 and 6.1.1.4'
Cl Cl 0.1484 0.1585 'International Tables Vol C Tables 4.2.6.8 and 6.1.1.4'
Ir Ir -1.4442 7.9887 'International Tables Vol C Tables 4.2.6.8 and 6.1.1.4'

loop_
_geom_angle_atom_site_label_1
_geom_angle_atom_site_label_2
_geom_angle_atom_site_label_3
_geom_angle
N2 Ir1 N1 76.1(2)
N2 Ir1 C12 97.6(2)
N1 Ir1 C12 126.5(2)
N2 Ir1 C11 107.3(2)
N1 Ir1 C11 165.1(2)
C12 Ir1 C11 39.4(2)
N2 Ir1 C14 159.9(2)
N1 Ir1 C14 106.6(2)
C12 Ir1 C14 64.5(3)
C11 Ir1 C14 65.1(2)
N2 Ir1 C13 121.9(2)
N1 Ir1 C13 100.5(2)
C12 Ir1 C13 38.5(2)
C11 Ir1 C13 65.2(2)
C14 Ir1 C13 38.2(3)
N2 Ir1 C15 143.4(2)
N1 Ir1 C15 140.3(2)
C12 Ir1 C15 65.2(3)
C11 Ir1 C15 39.0(3)
C14 Ir1 C15 38.9(3)
C13 Ir1 C15 64.8(3)
N2 Ir1 Cl3 87.30(16)
N1 Ir1 Cl3 85.65(15)
C12 Ir1 Cl3 147.74(18)
C11 Ir1 Cl3 108.76(19)
C14 Ir1 Cl3 112.6(2)
C13 Ir1 Cl3 150.8(2)
C15 Ir1 Cl3 92.19(18)
C32 O1 H1A 109.5
C32 O1 H1B 106.5
H1A O1 H1B 99.0
C1 N1 C5 119.0(6)
C1 N1 Ir1 124.2(5)
C5 N1 Ir1 116.6(4)
C10 N2 C6 117.8(6)
C10 N2 Ir1 124.6(5)
C6 N2 Ir1 117.5(4)
F4' P1 F5' 93.3(15)
F4' P1 F6 135.0(15)
F5' P1 F6 44.3(10)
F4' P1 F4 124.3(13)
F5' P1 F4 137.8(15)
F6 P1 F4 93.8(12)
F4' P1 F3 43.3(10)
F5' P1 F3 133.8(15)
F6 P1 F3 178.1(14)
F4 P1 F3 88.1(11)
F4' P1 F5 54.5(11)
F5' P1 F5 44.7(10)
F6 P1 F5 88.5(11)
F4 P1 F5 177.1(10)
F3 P1 F5 89.6(11)
F4' P1 F6' 175.8(14)
F5' P1 F6' 90.1(13)
F6 P1 F6' 47.6(9)
F4 P1 F6' 51.7(9)
F3 P1 F6' 134.2(13)
F5 P1 F6' 129.6(12)
F4' P1 F2 103.8(11)
F5' P1 F2 93.6(8)
F6 P1 F2 94.8(7)
F4 P1 F2 94.8(6)
F3 P1 F2 85.2(7)
F5 P1 F2 83.2(7)
F6' P1 F2 78.4(8)
F4' P1 F1 78.1(10)
F5' P1 F1 87.8(8)
F6 P1 F1 84.8(6)
F4 P1 F1 82.8(6)
F3 P1 F1 95.3(7)
F5 P1 F1 99.3(7)
F6' P1 F1 99.5(8)
F2 P1 F1 177.5(5)
F4' P1 F3' 89.6(13)
F5' P1 F3' 176.5(17)
F6 P1 F3' 132.4(15)
F4 P1 F3' 38.7(9)
F3 P1 F3' 49.5(10)
F5 P1 F3' 138.8(14)
F6' P1 F3' 87.0(13)
F2 P1 F3' 87.6(8)
F1 P1 F3' 90.9(8)
N1 C1 C2 122.8(7)
N1 C1 H1 118.6
C2 C1 H1 118.6
C1 C2 C3 117.6(6)
C1 C2 H2 121.2
C3 C2 H2 121.2
C2 C3 C4 121.0(6)
C2 C3 Cl1 120.2(5)
C4 C3 Cl1 118.8(6)
C3 C4 C5 117.7(6)
C3 C4 H4 121.1
C5 C4 H4 121.1
N1 C5 C4 121.8(6)
N1 C5 C6 115.5(5)
C4 C5 C6 122.7(6)
N2 C6 C7 122.3(6)
N2 C6 C5 113.6(5)
C7 C6 C5 124.1(6)
C6 C7 C8 118.5(6)
C6 C7 H7 120.8
C8 C7 H7 120.8
C9 C8 C7 119.9(6)
C9 C8 Cl2 120.1(5)
C7 C8 Cl2 119.9(6)
C10 C9 C8 117.7(6)
C10 C9 H9 121.2
C8 C9 H9 121.2
N2 C10 C9 123.8(7)
N2 C10 H10 118.1
C9 C10 H10 118.1
C12 C11 C15 107.3(6)
C12 C11 C16 126.9(6)
C15 C11 C16 125.7(6)
C12 C11 Ir1 69.8(4)
C15 C11 Ir1 71.7(4)
C16 C11 Ir1 126.5(4)
C13 C12 C11 108.6(6)
C13 C12 C28 125.4(6)
C11 C12 C28 126.0(6)
C13 C12 Ir1 71.6(4)
C11 C12 Ir1 70.8(3)
C28 C12 Ir1 125.6(5)
C14 C13 C12 108.1(6)
C14 C13 C29 125.9(7)
C12 C13 C29 126.0(7)
C14 C13 Ir1 70.6(4)
C12 C13 Ir1 69.9(4)
C29 C13 Ir1 126.8(5)
C13 C14 C15 109.4(6)
C13 C14 C30 126.4(7)
C15 C14 C30 123.7(7)
C13 C14 Ir1 71.2(4)
C15 C14 Ir1 71.7(4)
C30 C14 Ir1 129.7(5)
C14 C15 C11 106.6(6)
C14 C15 C31 127.0(7)
C11 C15 C31 126.5(7)
C14 C15 Ir1 69.4(4)
C11 C15 Ir1 69.3(4)
C31 C15 Ir1 127.6(5)
C21 C16 C17 118.7(6)
C21 C16 C11 122.0(6)
C17 C16 C11 119.3(6)
C18 C17 C16 120.1(6)
C18 C17 H17 120.0
C16 C17 H17 120.0
C17 C18 C19 122.2(6)
C17 C18 H18 118.9
C19 C18 H18 118.9
C20 C19 C18 117.1(6)
C20 C19 C22 119.7(6)
C18 C19 C22 123.1(6)
C21 C20 C19 121.0(6)
C21 C20 H20 119.5
C19 C20 H20 119.5
C16 C21 C20 120.9(6)
C16 C21 H21 119.6
C20 C21 H21 119.6
C23 C22 C27 118.9(7)
C23 C22 C19 120.3(6)
C27 C22 C19 120.8(6)
C22 C23 C24 121.4(8)
C22 C23 H23 119.3
C24 C23 H23 119.3
C25 C24 C23 119.4(8)
C25 C24 H24 120.3
C23 C24 H24 120.3
C24 C25 C26 120.1(8)
C24 C25 H25 120.0
C26 C25 H25 120.0
C25 C26 C27 121.1(7)
C25 C26 H26 119.5
C27 C26 H26 119.5
C26 C27 C22 119.0(7)
C26 C27 H27 120.5
C22 C27 H27 120.5
C12 C28 H28A 109.5
C12 C28 H28B 109.5
H28A C28 H28B 109.5
C12 C28 H28C 109.5
H28A C28 H28C 109.5
H28B C28 H28C 109.5
C13 C29 H29A 109.5
C13 C29 H29B 109.5
H29A C29 H29B 109.5
C13 C29 H29C 109.5
H29A C29 H29C 109.5
H29B C29 H29C 109.5
C14 C30 H30A 109.5
C14 C30 H30B 109.5
H30A C30 H30B 109.5
C14 C30 H30C 109.5
H30A C30 H30C 109.5
H30B C30 H30C 109.5
C15 C31 H31A 109.5
C15 C31 H31B 109.5
H31A C31 H31B 109.5
C15 C31 H31C 109.5
H31A C31 H31C 109.5
H31B C31 H31C 109.5
O1 C32 H32A 109.5
O1 C32 H32B 109.5
H32A C32 H32B 109.5
O1 C32 H32C 109.5
H32A C32 H32C 109.5
H32B C32 H32C 109.5

loop_
_geom_bond_atom_site_label_1
_geom_bond_atom_site_label_2
_geom_bond_distance
Ir1 N2 2.095(5)
Ir1 N1 2.115(5)
Ir1 C12 2.155(6)
Ir1 C11 2.169(6)
Ir1 C14 2.170(6)
Ir1 C13 2.178(7)
Ir1 C15 2.201(7)
Ir1 Cl3 2.3856(18)
Cl1 C3 1.726(7)
Cl2 C8 1.720(7)
O1 C32 1.42(3)
O1 H1A 0.8200
O1 H1B 0.8500
F1 P1 1.573(6)
F2 P1 1.572(5)
F3 P1 1.559(12)
F4 P1 1.550(12)
F5 P1 1.564(13)
F6 P1 1.539(12)
F3' P1 1.589(18)
F4' P1 1.498(19)
F5' P1 1.503(16)
F6' P1 1.571(15)
N1 C1 1.341(8)
N1 C5 1.348(8)
N2 C10 1.330(8)
N2 C6 1.363(8)
C1 C2 1.375(10)
C1 H1 0.9300
C2 C3 1.383(10)
C2 H2 0.9300
C3 C4 1.384(9)
C4 C5 1.387(9)
C4 H4 0.9300
C5 C6 1.466(9)
C6 C7 1.370(9)
C7 C8 1.388(9)
C7 H7 0.9300
C8 C9 1.382(10)
C9 C10 1.377(10)
C9 H9 0.9300
C10 H10 0.9300
C11 C12 1.457(9)
C11 C15 1.458(10)
C11 C16 1.486(10)
C12 C13 1.427(9)
C12 C28 1.501(9)
C13 C14 1.422(10)
C13 C29 1.488(10)
C14 C15 1.454(10)
C14 C30 1.483(10)
C15 C31 1.473(10)
C16 C21 1.367(9)
C16 C17 1.390(9)
C17 C18 1.361(10)
C17 H17 0.9300
C18 C19 1.386(9)
C18 H18 0.9300
C19 C20 1.384(9)
C19 C22 1.502(9)
C20 C21 1.382(10)
C20 H20 0.9300
C21 H21 0.9300
C22 C23 1.378(10)
C22 C27 1.388(10)
C23 C24 1.381(11)
C23 H23 0.9300
C24 C25 1.356(11)
C24 H24 0.9300
C25 C26 1.377(11)
C25 H25 0.9300
C26 C27 1.383(10)
C26 H26 0.9300
C27 H27 0.9300
C28 H28A 0.9600
C28 H28B 0.9600
C28 H28C 0.9600
C29 H29A 0.9600
C29 H29B 0.9600
C29 H29C 0.9600
C30 H30A 0.9600
C30 H30B 0.9600
C30 H30C 0.9600
C31 H31A 0.9600
C31 H31B 0.9600
C31 H31C 0.9600
C32 H32A 0.9600
C32 H32B 0.9600
C32 H32C 0.9600

loop_
_geom_torsion_atom_site_label_1
_geom_torsion_atom_site_label_2
_geom_torsion_atom_site_label_3
_geom_torsion_atom_site_label_4
_geom_torsion
N2 Ir1 N1 C1 -171.4(6)
C12 Ir1 N1 C1 99.4(6)
C11 Ir1 N1 C1 83.1(10)
C14 Ir1 N1 C1 29.2(6)
C13 Ir1 N1 C1 68.0(6)
C15 Ir1 N1 C1 5.1(7)
Cl3 Ir1 N1 C1 -83.1(6)
N2 Ir1 N1 C5 3.7(4)
C12 Ir1 N1 C5 -85.6(5)
C11 Ir1 N1 C5 -101.8(9)
C14 Ir1 N1 C5 -155.7(5)
C13 Ir1 N1 C5 -116.9(5)
C15 Ir1 N1 C5 -179.9(4)
Cl3 Ir1 N1 C5 91.9(4)
N1 Ir1 N2 C10 177.4(6)
C12 Ir1 N2 C10 -56.8(6)
C11 Ir1 N2 C10 -17.6(6)
C14 Ir1 N2 C10 -82.0(8)
C13 Ir1 N2 C10 -88.8(6)
C15 Ir1 N2 C10 1.2(8)
Cl3 Ir1 N2 C10 91.2(5)
N1 Ir1 N2 C6 -7.1(4)
C12 Ir1 N2 C6 118.8(5)
C11 Ir1 N2 C6 157.9(4)
C14 Ir1 N2 C6 93.5(7)
C13 Ir1 N2 C6 86.8(5)
C15 Ir1 N2 C6 176.7(4)
Cl3 Ir1 N2 C6 -93.3(4)
C5 N1 C1 C2 3.7(11)
Ir1 N1 C1 C2 178.6(5)
N1 C1 C2 C3 -0.9(11)
C1 C2 C3 C4 -1.3(11)
C1 C2 C3 Cl1 179.4(6)
C2 C3 C4 C5 0.7(10)
Cl1 C3 C4 C5 179.9(5)
C1 N1 C5 C4 -4.4(10)
Ir1 N1 C5 C4 -179.7(5)
C1 N1 C5 C6 175.3(6)
Ir1 N1 C5 C6 -0.1(7)
C3 C4 C5 N1 2.2(10)
C3 C4 C5 C6 -177.4(6)
C10 N2 C6 C7 2.4(9)
Ir1 N2 C6 C7 -173.4(5)
C10 N2 C6 C5 -175.0(6)
Ir1 N2 C6 C5 9.1(7)
N1 C5 C6 N2 -5.8(8)
C4 C5 C6 N2 173.8(6)
N1 C5 C6 C7 176.8(6)
C4 C5 C6 C7 -3.6(10)
N2 C6 C7 C8 -2.7(9)
C5 C6 C7 C8 174.5(6)
C6 C7 C8 C9 0.5(10)
C6 C7 C8 Cl2 -179.9(5)
C7 C8 C9 C10 1.7(10)
Cl2 C8 C9 C10 -177.8(5)
C6 N2 C10 C9 0.0(10)
Ir1 N2 C10 C9 175.5(5)
C8 C9 C10 N2 -2.0(11)
N2 Ir1 C11 C12 -80.6(4)
N1 Ir1 C11 C12 20.8(10)
C14 Ir1 C11 C12 79.4(4)
C13 Ir1 C11 C12 37.2(4)
C15 Ir1 C11 C12 117.1(6)
Cl3 Ir1 C11 C12 -173.7(3)
N2 Ir1 C11 C15 162.2(4)
N1 Ir1 C11 C15 -96.3(9)
C12 Ir1 C11 C15 -117.1(6)
C14 Ir1 C11 C15 -37.7(4)
C13 Ir1 C11 C15 -80.0(4)
Cl3 Ir1 C11 C15 69.2(4)
N2 Ir1 C11 C16 41.0(6)
N1 Ir1 C11 C16 142.4(7)
C12 Ir1 C11 C16 121.6(7)
C14 Ir1 C11 C16 -159.0(7)
C13 Ir1 C11 C16 158.7(7)
C15 Ir1 C11 C16 -121.3(7)
Cl3 Ir1 C11 C16 -52.1(6)
C15 C11 C12 C13 0.3(7)
C16 C11 C12 C13 176.9(6)
Ir1 C11 C12 C13 -62.0(4)
C15 C11 C12 C28 -177.0(6)
C16 C11 C12 C28 -0.4(10)
Ir1 C11 C12 C28 120.7(7)
C15 C11 C12 Ir1 62.3(4)
C16 C11 C12 Ir1 -121.1(6)
N2 Ir1 C12 C13 -133.7(4)
N1 Ir1 C12 C13 -55.4(5)
C11 Ir1 C12 C13 118.1(6)
C14 Ir1 C12 C13 37.0(4)
C15 Ir1 C12 C13 80.1(4)
Cl3 Ir1 C12 C13 129.3(4)
N2 Ir1 C12 C11 108.2(4)
N1 Ir1 C12 C11 -173.5(3)
C14 Ir1 C12 C11 -81.2(4)
C13 Ir1 C12 C11 -118.1(6)
C15 Ir1 C12 C11 -38.0(4)
Cl3 Ir1 C12 C11 11.2(6)
N2 Ir1 C12 C28 -12.9(6)
N1 Ir1 C12 C28 65.5(6)
C11 Ir1 C12 C28 -121.1(7)
C14 Ir1 C12 C28 157.8(6)
C13 Ir1 C12 C28 120.8(7)
C15 Ir1 C12 C28 -159.1(7)
Cl3 Ir1 C12 C28 -109.8(6)
C11 C12 C13 C14 1.0(7)
C28 C12 C13 C14 178.3(6)
Ir1 C12 C13 C14 -60.6(4)
C11 C12 C13 C29 -177.0(6)
C28 C12 C13 C29 0.4(11)
Ir1 C12 C13 C29 121.5(7)
C11 C12 C13 Ir1 61.5(4)
C28 C12 C13 Ir1 -121.2(7)
N2 Ir1 C13 C14 176.3(3)
N1 Ir1 C13 C14 -103.6(4)
C12 Ir1 C13 C14 118.6(6)
C11 Ir1 C13 C14 80.6(4)
C15 Ir1 C13 C14 37.4(4)
Cl3 Ir1 C13 C14 -3.7(6)
N2 Ir1 C13 C12 57.6(4)
N1 Ir1 C13 C12 137.7(4)
C11 Ir1 C13 C12 -38.0(4)
C14 Ir1 C13 C12 -118.6(6)
C15 Ir1 C13 C12 -81.2(4)
Cl3 Ir1 C13 C12 -122.3(4)
N2 Ir1 C13 C29 -62.9(7)
N1 Ir1 C13 C29 17.2(7)
C12 Ir1 C13 C29 -120.6(8)
C11 Ir1 C13 C29 -158.6(8)
C14 Ir1 C13 C29 120.8(8)
C15 Ir1 C13 C29 158.2(7)
Cl3 Ir1 C13 C29 117.1(6)
C12 C13 C14 C15 -1.8(7)
C29 C13 C14 C15 176.1(6)
Ir1 C13 C14 C15 -61.9(4)
C12 C13 C14 C30 -173.9(7)
C29 C13 C14 C30 4.0(11)
Ir1 C13 C14 C30 126.0(7)
C12 C13 C14 Ir1 60.1(4)
C29 C13 C14 Ir1 -121.9(7)
N2 Ir1 C14 C13 -9.3(8)
N1 Ir1 C14 C13 85.8(4)
C12 Ir1 C14 C13 -37.2(4)
C11 Ir1 C14 C13 -80.9(4)
C15 Ir1 C14 C13 -118.8(6)
Cl3 Ir1 C14 C13 178.1(3)
N2 Ir1 C14 C15 109.5(7)
N1 Ir1 C14 C15 -155.4(4)
C12 Ir1 C14 C15 81.5(4)
C11 Ir1 C14 C15 37.8(4)
C13 Ir1 C14 C15 118.8(6)
Cl3 Ir1 C14 C15 -63.2(4)
N2 Ir1 C14 C30 -131.5(7)
N1 Ir1 C14 C30 -36.4(7)
C12 Ir1 C14 C30 -159.4(8)
C11 Ir1 C14 C30 156.9(8)
C13 Ir1 C14 C30 -122.2(9)
C15 Ir1 C14 C30 119.1(9)
Cl3 Ir1 C14 C30 55.9(7)
C13 C14 C15 C11 1.9(7)
C30 C14 C15 C11 174.3(6)
Ir1 C14 C15 C11 -59.7(4)
C13 C14 C15 C31 -176.1(7)
C30 C14 C15 C31 -3.8(11)
Ir1 C14 C15 C31 122.3(7)
C13 C14 C15 Ir1 61.6(4)
C30 C14 C15 Ir1 -126.0(7)
C12 C11 C15 C14 -1.3(7)
C16 C11 C15 C14 -178.0(6)
Ir1 C11 C15 C14 59.7(4)
C12 C11 C15 C31 176.8(7)
C16 C11 C15 C31 0.1(11)
Ir1 C11 C15 C31 -122.2(7)
C12 C11 C15 Ir1 -61.0(4)
C16 C11 C15 Ir1 122.3(6)
N2 Ir1 C15 C14 -147.1(4)
N1 Ir1 C15 C14 38.6(6)
C12 Ir1 C15 C14 -79.4(4)
C11 Ir1 C15 C14 -117.8(6)
C13 Ir1 C15 C14 -36.8(4)
Cl3 Ir1 C15 C14 124.5(4)
N2 Ir1 C15 C11 -29.3(6)
N1 Ir1 C15 C11 156.5(4)
C12 Ir1 C15 C11 38.4(4)
C14 Ir1 C15 C11 117.8(6)
C13 Ir1 C15 C11 81.0(4)
Cl3 Ir1 C15 C11 -117.7(4)
N2 Ir1 C15 C31 91.5(8)
N1 Ir1 C15 C31 -82.8(8)
C12 Ir1 C15 C31 159.2(8)
C11 Ir1 C15 C31 120.7(9)
C14 Ir1 C15 C31 -121.4(9)
C13 Ir1 C15 C31 -158.2(8)
Cl3 Ir1 C15 C31 3.0(7)
C12 C11 C16 C21 130.6(7)
C15 C11 C16 C21 -53.4(10)
Ir1 C11 C16 C21 39.6(9)
C12 C11 C16 C17 -49.8(9)
C15 C11 C16 C17 126.2(7)
Ir1 C11 C16 C17 -140.9(6)
C21 C16 C17 C18 -1.7(11)
C11 C16 C17 C18 178.8(6)
C16 C17 C18 C19 0.4(11)
C17 C18 C19 C20 1.5(11)
C17 C18 C19 C22 -175.5(7)
C18 C19 C20 C21 -2.3(11)
C22 C19 C20 C21 174.9(6)
C17 C16 C21 C20 0.9(11)
C11 C16 C21 C20 -179.5(7)
C19 C20 C21 C16 1.1(11)
C20 C19 C22 C23 -141.6(7)
C18 C19 C22 C23 35.4(10)
C20 C19 C22 C27 37.7(10)
C18 C19 C22 C27 -145.3(7)
C27 C22 C23 C24 -3.8(12)
C19 C22 C23 C24 175.5(8)
C22 C23 C24 C25 1.9(14)
C23 C24 C25 C26 0.7(13)
C24 C25 C26 C27 -1.3(12)
C25 C26 C27 C22 -0.6(11)
C23 C22 C27 C26 3.1(11)
C19 C22 C27 C26 -176.2(6)
